data_7206907
loop_
_publ_author_name
'Fuller, Rebecca O.'
'Griffith, Christopher S.'
'Koutsantonis, George A.'
'Lapere, Kim M.'
'Skelton, Brian W.'
'Spackman, Mark A.'
'White, Allan H.'
'Wild, Duncan A.'

_publ_section_title
;
 Seemingly simple group 8 cyclopentadienyl dicarbonyl metal halides: From
 little things, interesting things grow
;
_journal_issue 3
_journal_name_full CrystEngComm
_journal_page_first 812
_journal_paper_doi 10.1039/c1ce05439b
_journal_volume 14
_journal_year 2012
_chemical_formula_moiety 'C7 H5 Cl O2 Os'
_chemical_formula_sum 'C7 H5 Cl O2 Os'
_chemical_formula_weight 346.76
_chemical_name_systematic
;
?
;
_space_group_IT_number 14
_symmetry_cell_setting monoclinic
_symmetry_space_group_name_Hall '-P 2ybc'
_symmetry_space_group_name_H-M 'P 1 21/c 1'
_atom_sites_solution_hydrogens geom
_atom_sites_solution_primary direct
_atom_sites_solution_secondary difmap
_audit_creation_date 2010-10-04T14:16:39-00:00
_audit_creation_method 'WinGX routine CIF_UPDATE'
_cell_angle_alpha 90
_cell_angle_beta 98.710(2)
_cell_angle_gamma 90
_cell_formula_units_Z 4
_cell_length_a 6.5729(12)
_cell_length_b 10.455(2)
_cell_length_c 12.066(2)
_cell_measurement_reflns_used 4644
_cell_measurement_temperature 150(2)
_cell_measurement_theta_max 28
_cell_measurement_theta_min 2.6
_cell_volume 819.6(3)
_computing_cell_refinement 'Siemens SAINT (Siemens, 1995)'
_computing_data_collection 'Siemens SMART (Siemens, 1995)'
_computing_data_reduction 'xtal ADDREF SORTRF'
_computing_molecular_graphics OrtepII
_computing_publication_material WinGX
_computing_structure_refinement 'SHELXL-97 (Sheldrick, 2008)'
_computing_structure_solution SIR92
_diffrn_ambient_temperature 150(2)
_diffrn_measured_fraction_theta_full 1
_diffrn_measured_fraction_theta_max 0.953
_diffrn_measurement_device_type
;
Bruker SMART CCD diffractometer
;
_diffrn_measurement_method '\w scans'
_diffrn_radiation_monochromator graphite
_diffrn_radiation_type MoK\a
_diffrn_radiation_wavelength 0.71073
_diffrn_reflns_av_R_equivalents 0.041
_diffrn_reflns_av_unetI/netI 0.0157
_diffrn_reflns_limit_h_max 8
_diffrn_reflns_limit_h_min -8
_diffrn_reflns_limit_k_max 14
_diffrn_reflns_limit_k_min -14
_diffrn_reflns_limit_l_max 16
_diffrn_reflns_limit_l_min -16
_diffrn_reflns_number 8949
_diffrn_reflns_theta_full 27.5
_diffrn_reflns_theta_max 28.64
_diffrn_reflns_theta_min 2.59
_diffrn_standards_decay_% 0
_exptl_absorpt_coefficient_mu 15.825
_exptl_absorpt_correction_T_max .77
_exptl_absorpt_correction_T_min .40
_exptl_absorpt_correction_type multi-scan
_exptl_absorpt_process_details
;
SADABS; Sheldrick, 1996
;
_exptl_crystal_colour colourless
_exptl_crystal_density_diffrn 2.81
_exptl_crystal_density_method 'not measured'
_exptl_crystal_description rhomboid
_exptl_crystal_F_000 624
_exptl_crystal_size_max 0.20
_exptl_crystal_size_mid 0.15
_exptl_crystal_size_min 0.14
_refine_diff_density_max 0.908
_refine_diff_density_min -2.392
_refine_diff_density_rms 0.254
_refine_ls_goodness_of_fit_ref 1.195
_refine_ls_hydrogen_treatment constr
_refine_ls_matrix_type full
_refine_ls_number_parameters 100
_refine_ls_number_reflns 2008
_refine_ls_number_restraints 0
_refine_ls_restrained_S_all 1.195
_refine_ls_R_factor_all 0.0288
_refine_ls_R_factor_gt 0.0247
_refine_ls_shift/su_max 0.001
_refine_ls_shift/su_mean 0
_refine_ls_structure_factor_coef Fsqd
_refine_ls_weighting_details 'calc w=1/[\s^2^(Fo^2^)+(0.0360P)^2^+4.4762P] where P=(Fo^2^+2Fc^2^)/3'
_refine_ls_weighting_scheme calc
_refine_ls_wR_factor_gt 0.0722
_refine_ls_wR_factor_ref 0.0737
_reflns_number_gt 1768
_reflns_number_total 2008
_reflns_threshold_expression I>2\s(I)
_cod_data_source_file c1ce05439b.txt
_cod_data_source_block gk97l
_cod_original_sg_symbol_Hall '-p 2ybc'
_cod_original_sg_symbol_H-M P_1_21/c_1
_cod_database_code 7206907

loop_
_symmetry_equiv_pos_as_xyz
'x, y, z'
'-x, y+1/2, -z+1/2'
'-x, -y, -z'
'x, -y-1/2, z-1/2'

loop_
_atom_site_label
_atom_site_type_symbol
_atom_site_fract_x
_atom_site_fract_y
_atom_site_fract_z
_atom_site_U_iso_or_equiv
_atom_site_adp_type
_atom_site_occupancy
_atom_site_symmetry_multiplicity
_atom_site_calc_flag
_atom_site_refinement_flags
Os1 Os 0.43996(3) 0.742973(18) 0.583055(16) 0.01174(9) Uani 1 1 d .
Cl1 Cl 0.3296(2) 0.58897(14) 0.71080(12) 0.0211(3) Uani 1 1 d .
C11 C 0.2258(9) 0.6984(6) 0.4674(5) 0.0211(12) Uani 1 1 d .
O11 O 0.1063(7) 0.6684(6) 0.3930(4) 0.0352(12) Uani 1 1 d .
C12 C 0.2721(9) 0.8714(6) 0.6335(5) 0.0190(11) Uani 1 1 d .
O12 O 0.1771(7) 0.9539(4) 0.6597(4) 0.0252(9) Uani 1 1 d .
C101 C 0.7701(9) 0.6651(6) 0.6222(6) 0.0232(13) Uani 1 1 d .
H101 H 0.8114 0.593 0.6681 0.028 Uiso 1 1 calc R
C102 C 0.7058(9) 0.6614(6) 0.5050(5) 0.0218(12) Uani 1 1 d .
H102 H 0.6952 0.5874 0.4588 0.026 Uiso 1 1 calc R
C103 C 0.6588(9) 0.7924(6) 0.4685(5) 0.0200(12) Uani 1 1 d .
H103 H 0.6107 0.8193 0.3939 0.024 Uiso 1 1 calc R
C104 C 0.6974(9) 0.8724(6) 0.5640(5) 0.0193(12) Uani 1 1 d .
H104 H 0.6821 0.9628 0.5639 0.023 Uiso 1 1 calc R
C105 C 0.7635(9) 0.7948(6) 0.6611(5) 0.0210(12) Uani 1 1 d .
H105 H 0.7964 0.8236 0.7364 0.025 Uiso 1 1 calc R

loop_
_atom_site_aniso_label
_atom_site_aniso_U_11
_atom_site_aniso_U_22
_atom_site_aniso_U_33
_atom_site_aniso_U_23
_atom_site_aniso_U_13
_atom_site_aniso_U_12
Os1 0.01063(13) 0.01346(13) 0.01060(14) -0.00005(7) -0.00016(8) -0.00184(7)
Cl1 0.0255(7) 0.0191(6) 0.0186(7) 0.0042(5) 0.0030(5) -0.0063(5)
C11 0.014(3) 0.030(3) 0.021(3) -0.003(2) 0.006(2) -0.003(2)
O11 0.025(2) 0.058(4) 0.020(2) -0.006(2) -0.0062(19) -0.005(2)
C12 0.016(3) 0.025(3) 0.016(3) -0.001(2) 0.003(2) -0.008(2)
O12 0.021(2) 0.022(2) 0.034(3) -0.0048(19) 0.0095(19) 0.0019(17)
C101 0.014(3) 0.024(3) 0.032(3) 0.006(3) 0.006(2) 0.006(2)
C102 0.020(3) 0.018(3) 0.030(3) -0.001(2) 0.011(2) 0.000(2)
C103 0.018(3) 0.024(3) 0.019(3) 0.004(2) 0.006(2) -0.003(2)
C104 0.014(3) 0.018(3) 0.026(3) 0.001(2) 0.005(2) -0.006(2)
C105 0.009(3) 0.028(3) 0.025(3) 0.000(3) 0.000(2) -0.004(2)

loop_
_atom_type_symbol
_atom_type_description
_atom_type_scat_dispersion_real
_atom_type_scat_dispersion_imag
_atom_type_scat_source
C C 0.0033 0.0016 'International Tables Vol C Tables 4.2.6.8 and 6.1.1.4'
H H 0 0 'International Tables Vol C Tables 4.2.6.8 and 6.1.1.4'
Cl Cl 0.1484 0.1585 'International Tables Vol C Tables 4.2.6.8 and 6.1.1.4'
O O 0.0106 0.006 'International Tables Vol C Tables 4.2.6.8 and 6.1.1.4'
Os Os -1.2165 7.603 'International Tables Vol C Tables 4.2.6.8 and 6.1.1.4'

loop_
_geom_angle_atom_site_label_1
_geom_angle_atom_site_label_2
_geom_angle_atom_site_label_3
_geom_angle
C11 Os1 C12 90.4(3)
C11 Os1 C103 94.5(2)
C12 Os1 C103 120.2(2)
C11 Os1 C104 125.0(2)
C12 Os1 C104 95.3(2)
C103 Os1 C104 37.5(2)
C11 Os1 C105 156.8(2)
C12 Os1 C105 104.7(2)
C103 Os1 C105 62.7(2)
C104 Os1 C105 37.6(2)
C11 Os1 C102 97.8(2)
C12 Os1 C102 157.0(2)
C103 Os1 C102 38.0(2)
C104 Os1 C102 62.4(2)
C105 Os1 C102 61.8(2)
C11 Os1 C101 129.8(3)
C12 Os1 C101 139.6(2)
C103 Os1 C101 61.7(2)
C104 Os1 C101 61.5(2)
C105 Os1 C101 36.8(2)
C102 Os1 C101 36.0(2)
C11 Os1 Cl1 92.56(19)
C12 Os1 Cl1 91.23(18)
C103 Os1 Cl1 147.67(17)
C104 Os1 Cl1 141.71(16)
C105 Os1 Cl1 104.40(17)
C102 Os1 Cl1 109.76(16)
C101 Os1 Cl1 89.90(16)
O11 C11 Os1 175.1(5)
O12 C12 Os1 175.6(5)
C102 C101 C105 109.5(5)
C102 C101 Os1 71.0(3)
C105 C101 Os1 70.0(3)
C102 C101 H101 125.3
C105 C101 H101 125.3
Os1 C101 H101 125.3
C101 C102 C103 107.1(5)
C101 C102 Os1 73.0(3)
C103 C102 Os1 68.4(3)
C101 C102 H102 126.4
C103 C102 H102 126.4
Os1 C102 H102 123.8
C104 C103 C102 107.8(5)
C104 C103 Os1 71.4(3)
C102 C103 Os1 73.6(3)
C104 C103 H103 126.1
C102 C103 H103 126.1
Os1 C103 H103 120.6
C103 C104 C105 108.9(5)
C103 C104 Os1 71.1(3)
C105 C104 Os1 73.2(3)
C103 C104 H104 125.5
C105 C104 H104 125.5
Os1 C104 H104 121.8
C101 C105 C104 106.7(5)
C101 C105 Os1 73.2(3)
C104 C105 Os1 69.3(3)
C101 C105 H105 126.7
C104 C105 H105 126.7
Os1 C105 H105 122.6

loop_
_geom_bond_atom_site_label_1
_geom_bond_atom_site_label_2
_geom_bond_distance
Os1 C11 1.884(6)
Os1 C12 1.896(6)
Os1 C103 2.202(6)
Os1 C104 2.206(5)
Os1 C105 2.257(6)
Os1 C102 2.273(6)
Os1 C101 2.299(6)
Os1 Cl1 2.4153(14)
C11 O11 1.144(7)
C12 O12 1.137(7)
C101 C102 1.413(9)
C101 C105 1.438(9)
C101 H101 0.95
C102 C103 1.458(8)
C102 H102 0.95
C103 C104 1.415(9)
C103 H103 0.95
C104 C105 1.437(9)
C104 H104 0.95
C105 H105 0.95
